data_2238592
loop_
_publ_author_name
'Meenakshi, T. G.'
'Shylajakumari, J.'
'Devarajegowda, H. C.'
'Kumar, K. Mahesh'
'Kotresh, O.'

_publ_section_title
;
 (7-Chloro-2-oxo-2<i>H</i>-chromen-4-yl)methyl diethylcarbamodithioate
;
_journal_coeditor_code ZS2274
_journal_issue 9
_journal_name_full 'Acta Crystallographica Section E'
_journal_page_first o1431
_journal_page_last o1432
_journal_paper_doi 10.1107/S160053681302240X
_journal_volume 69
_journal_year 2013
_chemical_formula_iupac 'C15 H16 Cl N O2 S2'
_chemical_formula_moiety 'C15 H16 Cl N O2 S2'
_chemical_formula_sum 'C15 H16 Cl N O2 S2'
_chemical_formula_weight 341.86
_chemical_melting_point_gt 383
_chemical_melting_point_lt 385
_chemical_name_systematic
;
(7-Chloro-2-oxo-2<i>H</i>-chromen-4-yl)methyl diethylcarbamodithioate
;
_space_group_IT_number 14
_symmetry_cell_setting monoclinic
_symmetry_space_group_name_Hall '-P 2ybc'
_symmetry_space_group_name_H-M 'P 1 21/c 1'
_atom_sites_solution_hydrogens geom
_atom_sites_solution_primary direct
_atom_sites_solution_secondary difmap
_audit_creation_method SHELXL-97
_cell_angle_alpha 90.00
_cell_angle_beta 110.349(2)
_cell_angle_gamma 90.00
_cell_formula_units_Z 4
_cell_length_a 7.7005(2)
_cell_length_b 23.3452(8)
_cell_length_c 9.7016(3)
_cell_measurement_reflns_used 2865
_cell_measurement_temperature 296(2)
_cell_measurement_theta_max 24.99
_cell_measurement_theta_min 1.74
_cell_volume 1635.21(9)
_computing_cell_refinement 'SAINT (Bruker, 2001)'
_computing_data_collection 'SMART (Bruker, 2001)'
_computing_data_reduction 'SAINT (Bruker, 2001)'
_computing_molecular_graphics 'ORTEP-3 for Windows (Farrugia, 2012)'
_computing_publication_material 'SHELXL97 (Sheldrick, 2008)'
_computing_structure_refinement 'SHELXL97 (Sheldrick, 2008)'
_computing_structure_solution 'SHELXS97 (Sheldrick, 2008)'
_diffrn_ambient_temperature 296(2)
_diffrn_measured_fraction_theta_full 0.998
_diffrn_measured_fraction_theta_max 0.998
_diffrn_measurement_device_type 'Bruker SMART CCD area-detector'
_diffrn_measurement_method '\f and \w scans'
_diffrn_radiation_monochromator graphite
_diffrn_radiation_source 'fine-focus sealed tube'
_diffrn_radiation_type MoK\a
_diffrn_radiation_wavelength 0.71073
_diffrn_reflns_av_R_equivalents 0.0238
_diffrn_reflns_av_sigmaI/netI 0.0219
_diffrn_reflns_limit_h_max 9
_diffrn_reflns_limit_h_min -9
_diffrn_reflns_limit_k_max 27
_diffrn_reflns_limit_k_min -26
_diffrn_reflns_limit_l_max 11
_diffrn_reflns_limit_l_min -10
_diffrn_reflns_number 11261
_diffrn_reflns_theta_full 24.99
_diffrn_reflns_theta_max 24.99
_diffrn_reflns_theta_min 1.74
_exptl_absorpt_coefficient_mu 0.491
_exptl_absorpt_correction_T_max 1.0000
_exptl_absorpt_correction_T_min 0.7700
_exptl_absorpt_correction_type multi-scan
_exptl_absorpt_process_details '(SADABS; Sheldrick, 2007)'
_exptl_crystal_colour colourless
_exptl_crystal_density_diffrn 1.389
_exptl_crystal_density_method 'not measured'
_exptl_crystal_description plate
_exptl_crystal_F_000 712
_exptl_crystal_size_max 0.24
_exptl_crystal_size_mid 0.20
_exptl_crystal_size_min 0.12
_refine_diff_density_max 0.382
_refine_diff_density_min -0.283
_refine_ls_extinction_method none
_refine_ls_goodness_of_fit_ref 1.082
_refine_ls_hydrogen_treatment constr
_refine_ls_matrix_type full
_refine_ls_number_parameters 190
_refine_ls_number_reflns 2865
_refine_ls_number_restraints 0
_refine_ls_restrained_S_all 1.082
_refine_ls_R_factor_all 0.0477
_refine_ls_R_factor_gt 0.0386
_refine_ls_shift/su_max 0.000
_refine_ls_shift/su_mean 0.000
_refine_ls_structure_factor_coef Fsqd
_refine_ls_weighting_details 'calc w=1/[\s^2^(Fo^2^)+(0.0317P)^2^+1.0627P] where P=(Fo^2^+2Fc^2^)/3'
_refine_ls_weighting_scheme calc
_refine_ls_wR_factor_gt 0.0877
_refine_ls_wR_factor_ref 0.0914
_reflns_number_gt 2413
_reflns_number_total 2865
_reflns_threshold_expression I>2\s(I)
_cod_data_source_file zs2274.cif
_cod_data_source_block I
_cod_original_sg_symbol_H-M 'P 21/c'
_cod_database_code 2238592
_cod_database_fobs_code 2238592

loop_
_symmetry_equiv_pos_as_xyz
'x, y, z'
'-x, y+1/2, -z+1/2'
'-x, -y, -z'
'x, -y-1/2, z-1/2'

loop_
_atom_site_type_symbol
_atom_site_label
_atom_site_fract_x
_atom_site_fract_y
_atom_site_fract_z
_atom_site_U_iso_or_equiv
_atom_site_adp_type
_atom_site_calc_flag
_atom_site_refinement_flags
_atom_site_occupancy
_atom_site_symmetry_multiplicity
Cl Cl1 0.57033(9) 0.42546(3) 1.32189(7) 0.0585(2) Uani d . 1 1
S S2 0.39037(8) 0.35206(3) 0.57232(6) 0.04076(17) Uani d . 1 1
S S3 0.03698(10) 0.35303(3) 0.30671(8) 0.0604(2) Uani d . 1 1
O O4 0.01217(19) 0.44543(7) 0.86479(16) 0.0419(4) Uani d . 1 1
O O5 -0.2474(2) 0.45502(9) 0.6779(2) 0.0622(5) Uani d . 1 1
N N6 0.2357(3) 0.26131(9) 0.4244(2) 0.0508(5) Uani d . 1 1
C C7 0.5614(4) 0.22830(15) 0.4920(4) 0.0815(10) Uani d . 1 1
H H7A 0.6573 0.2077 0.5657 0.122 Uiso calc R 1 1
H H7B 0.6027 0.2666 0.4850 0.122 Uiso calc R 1 1
H H7C 0.5334 0.2094 0.3989 0.122 Uiso calc R 1 1
C C8 0.3895(4) 0.23021(12) 0.5337(3) 0.0658(8) Uani d . 1 1
H H8A 0.3502 0.1914 0.5429 0.079 Uiso calc R 1 1
H H8B 0.4192 0.2487 0.6286 0.079 Uiso calc R 1 1
C C9 0.1075(4) 0.22566(13) 0.3077(3) 0.0656(8) Uani d . 1 1
H H9A 0.1741 0.1929 0.2895 0.079 Uiso calc R 1 1
H H9B 0.0612 0.2478 0.2176 0.079 Uiso calc R 1 1
C C10 -0.0528(5) 0.20496(15) 0.3481(5) 0.0893(11) Uani d . 1 1
H H10A -0.1327 0.1819 0.2697 0.134 Uiso calc R 1 1
H H10B -0.1207 0.2372 0.3640 0.134 Uiso calc R 1 1
H H10C -0.0076 0.1825 0.4363 0.134 Uiso calc R 1 1
C C11 0.2113(3) 0.31763(11) 0.4273(3) 0.0411(6) Uani d . 1 1
C C12 0.3112(3) 0.42508(9) 0.5676(2) 0.0357(5) Uani d . 1 1
H H12A 0.4168 0.4508 0.5943 0.043 Uiso calc R 1 1
H H12B 0.2311 0.4345 0.4685 0.043 Uiso calc R 1 1
C C13 0.2076(3) 0.43346(9) 0.6713(2) 0.0321(5) Uani d . 1 1
C C14 0.3045(3) 0.43248(9) 0.8290(2) 0.0315(5) Uani d . 1 1
C C15 0.2014(3) 0.43771(9) 0.9211(2) 0.0335(5) Uani d . 1 1
C C16 -0.0825(3) 0.44760(11) 0.7160(3) 0.0410(6) Uani d . 1 1
C C17 0.0229(3) 0.44064(10) 0.6207(2) 0.0380(5) Uani d . 1 1
H H17 -0.0394 0.4411 0.5196 0.046 Uiso calc R 1 1
C C18 0.4971(3) 0.42649(10) 0.8967(2) 0.0365(5) Uani d . 1 1
H H18 0.5709 0.4239 0.8387 0.044 Uiso calc R 1 1
C C19 0.5781(3) 0.42443(10) 1.0466(2) 0.0392(5) Uani d . 1 1
H H19 0.7057 0.4203 1.0902 0.047 Uiso calc R 1 1
C C20 0.4683(3) 0.42857(10) 1.1319(2) 0.0384(5) Uani d . 1 1
C C21 0.2794(3) 0.43545(10) 1.0716(2) 0.0384(5) Uani d . 1 1
H H21 0.2070 0.4385 1.1306 0.046 Uiso calc R 1 1

loop_
_atom_site_aniso_label
_atom_site_aniso_U_11
_atom_site_aniso_U_22
_atom_site_aniso_U_33
_atom_site_aniso_U_12
_atom_site_aniso_U_13
_atom_site_aniso_U_23
Cl1 0.0491(4) 0.0892(5) 0.0311(3) 0.0021(3) 0.0063(3) 0.0033(3)
S2 0.0367(3) 0.0470(4) 0.0369(3) 0.0075(3) 0.0107(2) -0.0014(3)
S3 0.0507(4) 0.0590(4) 0.0541(4) 0.0072(3) -0.0036(3) -0.0032(3)
O4 0.0246(7) 0.0666(11) 0.0366(9) 0.0023(7) 0.0134(7) -0.0014(8)
O5 0.0249(8) 0.1095(16) 0.0517(11) 0.0071(9) 0.0127(8) 0.0029(11)
N6 0.0462(12) 0.0463(13) 0.0573(13) 0.0041(10) 0.0150(10) -0.0056(10)
C7 0.0573(18) 0.078(2) 0.100(3) 0.0199(16) 0.0165(18) -0.0167(19)
C8 0.0703(19) 0.0452(16) 0.072(2) 0.0111(14) 0.0122(16) 0.0004(14)
C9 0.0649(18) 0.0548(17) 0.072(2) 0.0003(14) 0.0170(16) -0.0194(15)
C10 0.067(2) 0.076(2) 0.120(3) -0.0166(18) 0.027(2) -0.013(2)
C11 0.0386(12) 0.0494(15) 0.0384(13) 0.0022(11) 0.0174(11) -0.0026(11)
C12 0.0339(11) 0.0416(13) 0.0342(12) 0.0008(10) 0.0151(10) 0.0022(10)
C13 0.0325(11) 0.0311(11) 0.0346(11) -0.0011(9) 0.0142(9) 0.0001(9)
C14 0.0279(10) 0.0341(12) 0.0326(11) -0.0010(9) 0.0109(9) -0.0009(9)
C15 0.0271(10) 0.0389(12) 0.0356(12) -0.0014(9) 0.0121(9) -0.0009(9)
C16 0.0274(11) 0.0551(15) 0.0398(13) 0.0016(10) 0.0107(10) 0.0006(11)
C17 0.0317(11) 0.0497(14) 0.0320(12) 0.0021(10) 0.0104(9) 0.0018(10)
C18 0.0292(11) 0.0447(13) 0.0380(12) 0.0007(9) 0.0145(10) -0.0008(10)
C19 0.0281(11) 0.0475(14) 0.0388(13) 0.0011(10) 0.0077(10) 0.0012(11)
C20 0.0389(12) 0.0424(13) 0.0321(12) -0.0016(10) 0.0102(10) 0.0011(10)
C21 0.0379(12) 0.0470(14) 0.0349(12) 0.0001(10) 0.0185(10) -0.0018(10)

loop_
_atom_type_symbol
_atom_type_description
_atom_type_scat_dispersion_real
_atom_type_scat_dispersion_imag
_atom_type_scat_source
C C 0.0033 0.0016 'International Tables Vol C Tables 4.2.6.8 and 6.1.1.4'
H H 0.0000 0.0000 'International Tables Vol C Tables 4.2.6.8 and 6.1.1.4'
N N 0.0061 0.0033 'International Tables Vol C Tables 4.2.6.8 and 6.1.1.4'
O O 0.0106 0.0060 'International Tables Vol C Tables 4.2.6.8 and 6.1.1.4'
S S 0.1246 0.1234 'International Tables Vol C Tables 4.2.6.8 and 6.1.1.4'
Cl Cl 0.1484 0.1585 'International Tables Vol C Tables 4.2.6.8 and 6.1.1.4'

loop_
_geom_angle_atom_site_label_1
_geom_angle_atom_site_label_2
_geom_angle_atom_site_label_3
_geom_angle
C11 S2 C12 104.12(11)
C16 O4 C15 121.54(17)
C11 N6 C9 120.8(2)
C11 N6 C8 123.7(2)
C9 N6 C8 115.4(2)
C8 C7 H7A 109.5
C8 C7 H7B 109.5
H7A C7 H7B 109.5
C8 C7 H7C 109.5
H7A C7 H7C 109.5
H7B C7 H7C 109.5
N6 C8 C7 112.4(3)
N6 C8 H8A 109.1
C7 C8 H8A 109.1
N6 C8 H8B 109.1
C7 C8 H8B 109.1
H8A C8 H8B 107.9
N6 C9 C10 112.0(3)
N6 C9 H9A 109.2
C10 C9 H9A 109.2
N6 C9 H9B 109.2
C10 C9 H9B 109.2
H9A C9 H9B 107.9
C9 C10 H10A 109.5
C9 C10 H10B 109.5
H10A C10 H10B 109.5
C9 C10 H10C 109.5
H10A C10 H10C 109.5
H10B C10 H10C 109.5
N6 C11 S3 124.23(19)
N6 C11 S2 112.71(17)
S3 C11 S2 123.04(15)
C13 C12 S2 111.11(15)
C13 C12 H12A 109.4
S2 C12 H12A 109.4
C13 C12 H12B 109.4
S2 C12 H12B 109.4
H12A C12 H12B 108.0
C17 C13 C14 118.6(2)
C17 C13 C12 120.9(2)
C14 C13 C12 120.47(18)
C15 C14 C18 117.00(19)
C15 C14 C13 118.45(18)
C18 C14 C13 124.5(2)
C21 C15 O4 115.93(19)
C21 C15 C14 122.90(19)
O4 C15 C14 121.17(19)
O5 C16 O4 116.5(2)
O5 C16 C17 126.2(2)
O4 C16 C17 117.40(18)
C13 C17 C16 122.8(2)
C13 C17 H17 118.6
C16 C17 H17 118.6
C19 C18 C14 121.1(2)
C19 C18 H18 119.4
C14 C18 H18 119.4
C18 C19 C20 119.2(2)
C18 C19 H19 120.4
C20 C19 H19 120.4
C21 C20 C19 122.1(2)
C21 C20 Cl1 118.57(18)
C19 C20 Cl1 119.29(17)
C15 C21 C20 117.6(2)
C15 C21 H21 121.2
C20 C21 H21 121.2

loop_
_geom_bond_atom_site_label_1
_geom_bond_atom_site_label_2
_geom_bond_distance
Cl1 C20 1.735(2)
S2 C11 1.783(2)
S2 C12 1.806(2)
S3 C11 1.662(2)
O4 C16 1.373(3)
O4 C15 1.379(2)
O5 C16 1.205(3)
N6 C11 1.330(3)
N6 C9 1.474(3)
N6 C8 1.477(3)
C7 C8 1.513(4)
C7 H7A 0.9600
C7 H7B 0.9600
C7 H7C 0.9600
C8 H8A 0.9700
C8 H8B 0.9700
C9 C10 1.498(5)
C9 H9A 0.9700
C9 H9B 0.9700
C10 H10A 0.9600
C10 H10B 0.9600
C10 H10C 0.9600
C12 C13 1.498(3)
C12 H12A 0.9700
C12 H12B 0.9700
C13 C17 1.344(3)
C13 C14 1.451(3)
C14 C15 1.392(3)
C14 C18 1.404(3)
C15 C21 1.373(3)
C16 C17 1.437(3)
C17 H17 0.9300
C18 C19 1.370(3)
C18 H18 0.9300
C19 C20 1.378(3)
C19 H19 0.9300
C20 C21 1.375(3)
C21 H21 0.9300

loop_
_geom_hbond_atom_site_label_D
_geom_hbond_atom_site_label_H
_geom_hbond_atom_site_label_A
_geom_hbond_site_symmetry_A
_geom_hbond_distance_DH
_geom_hbond_distance_HA
_geom_hbond_distance_DA
_geom_hbond_angle_DHA
_geom_hbond_publ_flag
C12 H12A O5 1_655 0.97 2.43 3.264(3) 144 yes
C18 H18 O5 1_655 0.93 2.54 3.424(3) 159 yes
C8 H8A Cg2 1_554 0.97 2.95 3.792(3) 146 yes

loop_
_geom_torsion_atom_site_label_1
_geom_torsion_atom_site_label_2
_geom_torsion_atom_site_label_3
_geom_torsion_atom_site_label_4
_geom_torsion
C11 N6 C8 C7 -87.5(3)
C9 N6 C8 C7 92.0(3)
C11 N6 C9 C10 -89.0(3)
C8 N6 C9 C10 91.4(3)
C9 N6 C11 S3 1.6(4)
C8 N6 C11 S3 -178.9(2)
C9 N6 C11 S2 -176.8(2)
C8 N6 C11 S2 2.7(3)
C12 S2 C11 N6 -172.85(18)
C12 S2 C11 S3 8.80(18)
C11 S2 C12 C13 93.46(17)
S2 C12 C13 C17 -108.0(2)
S2 C12 C13 C14 70.4(2)
C17 C13 C14 C15 1.4(3)
C12 C13 C14 C15 -177.0(2)
C17 C13 C14 C18 -178.6(2)
C12 C13 C14 C18 2.9(3)
C16 O4 C15 C21 -179.1(2)
C16 O4 C15 C14 0.8(3)
C18 C14 C15 C21 -2.1(3)
C13 C14 C15 C21 177.9(2)
C18 C14 C15 O4 178.11(19)
C13 C14 C15 O4 -2.0(3)
C15 O4 C16 O5 -179.3(2)
C15 O4 C16 C17 0.9(3)
C14 C13 C17 C16 0.2(3)
C12 C13 C17 C16 178.6(2)
O5 C16 C17 C13 178.8(3)
O4 C16 C17 C13 -1.4(4)
C15 C14 C18 C19 1.7(3)
C13 C14 C18 C19 -178.2(2)
C14 C18 C19 C20 -0.3(3)
C18 C19 C20 C21 -0.8(4)
C18 C19 C20 Cl1 179.55(18)
O4 C15 C21 C20 -179.1(2)
C14 C15 C21 C20 1.0(3)
C19 C20 C21 C15 0.5(4)
Cl1 C20 C21 C15 -179.90(17)
